data_2311877
loop_
_publ_author_name
'Liu, Feng Yi'
'Zhou, Dong Mei'
'Zhao, Xiao Lan'
'Kou, Jun Feng'

_publ_section_title
;
 Synthesis, crystal structures and luminescence properties of seven
 mononuclear zinc(II), cadmium(II), cobalt(II) and nickel(II) complexes
 with 5-(4-methylphenyl)-3-(pyridin-2-yl)-1H-1,2,4-triazole.
;
_journal_coeditor_code LF3051
_journal_issue 'Pt 5'
_journal_name_full 'Acta crystallographica. Section C, Structural chemistry'
_journal_page_first 382
_journal_page_last 392
_journal_paper_doi 10.1107/S2053229617004697
_journal_volume 73
_journal_year 2017
_chemical_formula_iupac '[Cd (N O3)2 (C14 H12 N4)2]'
_chemical_formula_moiety 'C28 H24 Cd N10 O6'
_chemical_formula_sum 'C28 H24 Cd N10 O6'
_chemical_formula_weight 708.98
_chemical_name_systematic
;
Bis[5-(4-methylphenyl)-3-(pyridin-2-yl)-1<i>H</i>-1,2,4-\
triazole-\k^2^<i>N</i>^3^,<i>N</i>^4^]bis(nitrato-\k<i>O</i>)cadmium(II)
;
_space_group_crystal_system monoclinic
_space_group_IT_number 15
_space_group_name_Hall '-C 2yc'
_space_group_name_H-M_alt 'C 1 2/c 1'
_atom_sites_solution_hydrogens geom
_atom_sites_solution_primary direct
_atom_sites_solution_secondary difmap
_audit_creation_method SHELXL-2014/7
_cell_angle_alpha 90
_cell_angle_beta 115.80(3)
_cell_angle_gamma 90
_cell_formula_units_Z 4
_cell_length_a 17.113(3)
_cell_length_b 12.603(3)
_cell_length_c 14.708(3)
_cell_measurement_reflns_used 12693
_cell_measurement_temperature 293(2)
_cell_measurement_theta_max 24.983
_cell_measurement_theta_min 3.062
_cell_volume 2855.9(13)
_computing_cell_refinement
;
CrystalStructure (Rigaku/MSC, 2006)
;
_computing_data_collection
;
CrystalStructure (Rigaku/MSC, 2006)
;
_computing_data_reduction
;
CrystalStructure (Rigaku/MSC, 2006)
;
_computing_molecular_graphics
;
SHELXL-2014/7 (Sheldrick, 2015)
;
_computing_publication_material
;
SHELXL-2014/7 (Sheldrick, 2015)
;
_computing_structure_refinement
;
SHELXL-2014/7 (Sheldrick, 2015)
;
_computing_structure_solution
;
SHELXL-2014/7 (Sheldrick, 2015)
;
_diffrn_ambient_temperature 293(2)
_diffrn_measured_fraction_theta_full 0.989
_diffrn_measured_fraction_theta_max 0.989
_diffrn_measurement_device_type 'Rigaku MM007-HF CCD (Saturn 724+)'
_diffrn_measurement_method '\w scans at fixed \c = 45\%'
_diffrn_radiation_type MoK\a
_diffrn_radiation_wavelength 0.71073
_diffrn_reflns_av_R_equivalents 0.0480
_diffrn_reflns_limit_h_max 20
_diffrn_reflns_limit_h_min -20
_diffrn_reflns_limit_k_max 14
_diffrn_reflns_limit_k_min -14
_diffrn_reflns_limit_l_max 17
_diffrn_reflns_limit_l_min -17
_diffrn_reflns_number 9965
_diffrn_reflns_theta_full 24.983
_diffrn_reflns_theta_max 24.983
_diffrn_reflns_theta_min 3.062
_exptl_absorpt_coefficient_mu 0.827
_exptl_absorpt_correction_T_max 0.807
_exptl_absorpt_correction_T_min 0.774
_exptl_absorpt_correction_type multi-scan
_exptl_absorpt_process_details ABSCOR
_exptl_crystal_colour colourless
_exptl_crystal_density_diffrn 1.649
_exptl_crystal_density_method 'not measured'
_exptl_crystal_description block
_exptl_crystal_F_000 1432
_exptl_crystal_size_max 0.310
_exptl_crystal_size_mid 0.280
_exptl_crystal_size_min 0.260
_refine_diff_density_max 0.404
_refine_diff_density_min -0.476
_refine_ls_extinction_coef 0.0019(3)
_refine_ls_extinction_expression Fc^*^=kFc[1+0.001xFc^2^\l^3^/sin(2\q)]^-1/4^
_refine_ls_extinction_method
;
SHELXL-2014/7 (Sheldrick 2015)
;
_refine_ls_goodness_of_fit_ref 1.065
_refine_ls_hydrogen_treatment mixed
_refine_ls_matrix_type full
_refine_ls_number_parameters 209
_refine_ls_number_reflns 2495
_refine_ls_number_restraints 1
_refine_ls_restrained_S_all 1.064
_refine_ls_R_factor_all 0.0331
_refine_ls_R_factor_gt 0.0300
_refine_ls_shift/su_max 0.001
_refine_ls_shift/su_mean 0.000
_refine_ls_structure_factor_coef Fsqd
_refine_ls_weighting_details 'w = 1/[\s^2^(Fo^2^)+(0.0348P)^2^+0.6811P] where P=(Fo^2^+2Fc^2^)/3'
_refine_ls_weighting_scheme calc
_refine_ls_wR_factor_gt 0.0672
_refine_ls_wR_factor_ref 0.0684
_reflns_number_gt 2336
_reflns_number_total 2495
_reflns_threshold_expression I>2\s(I)
_cod_data_source_file lf3051sup1.cif
_cod_data_source_block V
_cod_original_cell_volume 2855.9(12)
_cod_original_sg_symbol_H-M 'C 2/c'
_cod_database_code 2311877
_shelx_space_group_comment
;
The symmetry employed for this shelxl refinement is uniquely defined
by the following loop, which should always be used as a source of
symmetry information in preference to the above space-group names.
They are only intended as comments.
;
_shelx_estimated_absorpt_t_min 0.783
_shelx_estimated_absorpt_t_max 0.814

loop_
_space_group_symop_operation_xyz
'x, y, z'
'-x, y, -z+1/2'
'x+1/2, y+1/2, z'
'-x+1/2, y+1/2, -z+1/2'
'-x, -y, -z'
'x, -y, z-1/2'
'-x+1/2, -y+1/2, -z'
'x+1/2, -y+1/2, z-1/2'

loop_
_atom_site_type_symbol
_atom_site_label
_atom_site_fract_x
_atom_site_fract_y
_atom_site_fract_z
_atom_site_U_iso_or_equiv
_atom_site_adp_type
_atom_site_calc_flag
_atom_site_occupancy
Cd Cd1 0.5000 0.37028(2) 0.2500 0.02761(12) Uani d 1
N N1 0.53288(14) 0.67516(17) 0.10020(15) 0.0379(5) Uani d 1
H H1 0.5261(19) 0.7278(13) 0.0592(15) 0.057 Uiso d 1
N N2 0.61303(14) 0.65221(17) 0.17397(16) 0.0392(5) Uani d 1
N N3 0.64694(12) 0.40041(15) 0.30256(14) 0.0303(4) Uani d 1
N N4 0.51837(12) 0.51949(15) 0.15311(13) 0.0282(4) Uani d 1
N N5 0.51830(12) 0.19354(16) 0.12028(15) 0.0354(5) Uani d 1
O O1 0.46517(11) 0.26928(13) 0.10618(12) 0.0412(4) Uani d 1
O O2 0.51257(13) 0.14472(14) 0.04362(15) 0.0476(5) Uani d 1
O O3 0.57316(14) 0.17370(18) 0.20563(15) 0.0623(6) Uani d 1
C C1 0.47705(15) 0.59533(19) 0.08706(16) 0.0298(5) Uani d 1
C C2 0.60083(14) 0.55744(18) 0.20319(16) 0.0297(5) Uani d 1
C C3 0.67073(14) 0.49398(18) 0.27933(16) 0.0291(5) Uani d 1
C C4 0.75733(15) 0.5262(2) 0.32137(18) 0.0379(6) Uani d 1
H H4A 0.7726 0.5918 0.3049 0.045 Uiso calc 1
C C5 0.81950(15) 0.4598(2) 0.38722(19) 0.0420(6) Uani d 1
H H5 0.8775 0.4804 0.4170 0.050 Uiso calc 1
C C6 0.79557(17) 0.3622(2) 0.4091(2) 0.0412(6) Uani d 1
H H6 0.8371 0.3152 0.4520 0.049 Uiso calc 1
C C7 0.70863(16) 0.3359(2) 0.36583(19) 0.0380(6) Uani d 1
H H7 0.6923 0.2705 0.3814 0.046 Uiso calc 1
C C8 0.38581(15) 0.5943(2) 0.01227(16) 0.0319(5) Uani d 1
C C9 0.34220(16) 0.6877(2) -0.0315(2) 0.0461(7) Uani d 1
H H9 0.3715 0.7522 -0.0158 0.055 Uiso calc 1
C C10 0.25472(17) 0.6842(2) -0.0988(2) 0.0527(7) Uani d 1
H H10 0.2262 0.7469 -0.1280 0.063 Uiso calc 1
C C11 0.20923(17) 0.5900(2) -0.1233(2) 0.0435(6) Uani d 1
C C12 0.25412(16) 0.4973(2) -0.08254(19) 0.0431(6) Uani d 1
H H12 0.2251 0.4327 -0.1002 0.052 Uiso calc 1
C C13 0.34168(16) 0.49901(19) -0.01579(17) 0.0362(5) Uani d 1
H H13 0.3708 0.4357 0.0102 0.043 Uiso calc 1
C C14 0.11312(19) 0.5877(3) -0.1908(2) 0.0637(9) Uani d 1
H H14A 0.0833 0.5584 -0.1545 0.095 Uiso calc 1
H H14B 0.1021 0.5447 -0.2490 0.095 Uiso calc 1
H H14C 0.0928 0.6586 -0.2120 0.095 Uiso calc 1

loop_
_atom_site_aniso_label
_atom_site_aniso_U_11
_atom_site_aniso_U_22
_atom_site_aniso_U_33
_atom_site_aniso_U_12
_atom_site_aniso_U_13
_atom_site_aniso_U_23
Cd1 0.02055(15) 0.02801(17) 0.02983(17) 0.000 0.00685(11) 0.000
N1 0.0343(11) 0.0332(12) 0.0385(12) -0.0011(9) 0.0087(10) 0.0090(9)
N2 0.0316(11) 0.0372(12) 0.0405(13) -0.0031(9) 0.0079(10) 0.0069(9)
N3 0.0224(9) 0.0304(11) 0.0342(11) 0.0016(8) 0.0088(8) 0.0018(8)
N4 0.0239(9) 0.0301(11) 0.0284(10) 0.0006(8) 0.0093(8) 0.0025(7)
N5 0.0298(10) 0.0294(11) 0.0407(12) -0.0010(8) 0.0096(10) -0.0034(9)
O1 0.0407(9) 0.0346(10) 0.0411(10) 0.0096(8) 0.0110(8) -0.0058(7)
O2 0.0464(11) 0.0398(11) 0.0542(13) 0.0022(8) 0.0196(10) -0.0151(8)
O3 0.0526(12) 0.0643(14) 0.0485(13) 0.0177(11) 0.0019(10) 0.0046(10)
C1 0.0289(12) 0.0306(12) 0.0306(12) 0.0016(10) 0.0136(10) 0.0010(9)
C2 0.0287(12) 0.0285(12) 0.0319(12) -0.0004(9) 0.0134(10) 0.0002(9)
C3 0.0252(11) 0.0310(13) 0.0289(12) 0.0008(9) 0.0096(10) -0.0014(9)
C4 0.0271(12) 0.0390(14) 0.0435(14) -0.0057(10) 0.0115(11) 0.0022(10)
C5 0.0213(11) 0.0554(17) 0.0429(15) -0.0014(11) 0.0081(11) 0.0005(11)
C6 0.0246(12) 0.0467(17) 0.0431(16) 0.0090(10) 0.0061(12) 0.0038(10)
C7 0.0288(12) 0.0351(14) 0.0446(15) 0.0047(10) 0.0109(11) 0.0074(11)
C8 0.0289(12) 0.0370(13) 0.0280(13) 0.0038(10) 0.0106(10) 0.0042(9)
C9 0.0322(13) 0.0365(15) 0.0610(18) 0.0039(11) 0.0122(13) 0.0102(12)
C10 0.0340(14) 0.0458(18) 0.0644(19) 0.0121(12) 0.0085(13) 0.0163(13)
C11 0.0303(13) 0.0557(17) 0.0378(14) 0.0024(12) 0.0085(11) 0.0024(12)
C12 0.0382(14) 0.0454(16) 0.0362(14) -0.0055(11) 0.0072(12) -0.0017(11)
C13 0.0368(13) 0.0350(14) 0.0291(13) 0.0055(10) 0.0073(11) 0.0031(9)
C14 0.0323(15) 0.077(2) 0.064(2) 0.0014(15) 0.0048(14) 0.0021(17)

loop_
_atom_type_symbol
_atom_type_description
_atom_type_scat_dispersion_real
_atom_type_scat_dispersion_imag
_atom_type_scat_source
C C 0.0033 0.0016 'International Tables Vol C Tables 4.2.6.8 and 6.1.1.4'
H H 0.0000 0.0000 'International Tables Vol C Tables 4.2.6.8 and 6.1.1.4'
Cd Cd -0.8075 1.2024 'International Tables Vol C Tables 4.2.6.8 and 6.1.1.4'
N N 0.0061 0.0033 'International Tables Vol C Tables 4.2.6.8 and 6.1.1.4'
O O 0.0106 0.0060 'International Tables Vol C Tables 4.2.6.8 and 6.1.1.4'

loop_
_geom_angle_atom_site_label_1
_geom_angle_atom_site_label_2
_geom_angle_atom_site_label_3
_geom_angle_site_symmetry_1
_geom_angle_site_symmetry_3
_geom_angle
O1 Cd1 O1 2_655 . 113.24(9)
O1 Cd1 N3 2_655 . 88.56(7)
O1 Cd1 N3 . . 101.86(7)
O1 Cd1 N3 2_655 2_655 101.86(7)
O1 Cd1 N3 . 2_655 88.56(7)
N3 Cd1 N3 . 2_655 161.14(10)
O1 Cd1 N4 2_655 2_655 86.44(6)
O1 Cd1 N4 . 2_655 154.54(6)
N3 Cd1 N4 . 2_655 94.31(7)
N3 Cd1 N4 2_655 2_655 71.00(7)
O1 Cd1 N4 2_655 . 154.54(6)
O1 Cd1 N4 . . 86.44(6)
N3 Cd1 N4 . . 71.00(7)
N3 Cd1 N4 2_655 . 94.31(7)
N4 Cd1 N4 2_655 . 80.34(9)
C1 N1 N2 . . 111.30(19)
C1 N1 H1 . . 126.9(19)
N2 N1 H1 . . 120(2)
C2 N2 N1 . . 101.85(19)
C7 N3 C3 . . 118.5(2)
C7 N3 Cd1 . . 123.10(16)
C3 N3 Cd1 . . 117.72(14)
C1 N4 C2 . . 103.85(19)
C1 N4 Cd1 . . 144.39(15)
C2 N4 Cd1 . . 108.56(14)
O3 N5 O2 . . 123.3(2)
O3 N5 O1 . . 119.7(2)
O2 N5 O1 . . 116.91(19)
N5 O1 Cd1 . . 112.49(13)
N4 C1 N1 . . 108.4(2)
N4 C1 C8 . . 126.7(2)
N1 C1 C8 . . 124.9(2)
N2 C2 N4 . . 114.6(2)
N2 C2 C3 . . 123.4(2)
N4 C2 C3 . . 121.9(2)
N3 C3 C4 . . 121.7(2)
N3 C3 C2 . . 115.89(19)
C4 C3 C2 . . 122.3(2)
C5 C4 C3 . . 119.0(2)
C5 C4 H4A . . 120.5
C3 C4 H4A . . 120.5
C4 C5 C6 . . 119.5(2)
C4 C5 H5 . . 120.3
C6 C5 H5 . . 120.3
C5 C6 C7 . . 118.5(2)
C5 C6 H6 . . 120.7
C7 C6 H6 . . 120.7
N3 C7 C6 . . 122.7(2)
N3 C7 H7 . . 118.6
C6 C7 H7 . . 118.6
C13 C8 C9 . . 118.9(2)
C13 C8 C1 . . 119.7(2)
C9 C8 C1 . . 121.4(2)
C10 C9 C8 . . 119.8(3)
C10 C9 H9 . . 120.1
C8 C9 H9 . . 120.1
C11 C10 C9 . . 121.6(3)
C11 C10 H10 . . 119.2
C9 C10 H10 . . 119.2
C10 C11 C12 . . 118.0(2)
C10 C11 C14 . . 121.2(3)
C12 C11 C14 . . 120.7(3)
C11 C12 C13 . . 121.2(2)
C11 C12 H12 . . 119.4
C13 C12 H12 . . 119.4
C8 C13 C12 . . 120.3(2)
C8 C13 H13 . . 119.8
C12 C13 H13 . . 119.8
C11 C14 H14A . . 109.5
C11 C14 H14B . . 109.5
H14A C14 H14B . . 109.5
C11 C14 H14C . . 109.5
H14A C14 H14C . . 109.5
H14B C14 H14C . . 109.5

loop_
_geom_bond_atom_site_label_1
_geom_bond_atom_site_label_2
_geom_bond_site_symmetry_2
_geom_bond_distance
Cd1 O1 2_655 2.3135(17)
Cd1 O1 . 2.3136(17)
Cd1 N3 . 2.3179(19)
Cd1 N3 2_655 2.3180(19)
Cd1 N4 2_655 2.4609(18)
Cd1 N4 . 2.4609(18)
N1 C1 . 1.342(3)
N1 N2 . 1.359(3)
N1 H1 . 0.8700(11)
N2 C2 . 1.316(3)
N3 C7 . 1.336(3)
N3 C3 . 1.339(3)
N4 C1 . 1.326(3)
N4 C2 . 1.363(3)
N5 O3 . 1.222(3)
N5 O2 . 1.250(3)
N5 O1 . 1.271(3)
C1 C8 . 1.467(3)
C2 C3 . 1.469(3)
C3 C4 . 1.395(3)
C4 C5 . 1.369(4)
C4 H4A . 0.9300
C5 C6 . 1.377(4)
C5 H5 . 0.9300
C6 C7 . 1.380(4)
C6 H6 . 0.9300
C7 H7 . 0.9300
C8 C13 . 1.383(3)
C8 C9 . 1.392(3)
C9 C10 . 1.390(4)
C9 H9 . 0.9300
C10 C11 . 1.379(4)
C10 H10 . 0.9300
C11 C12 . 1.383(4)
C11 C14 . 1.507(4)
C12 C13 . 1.389(3)
C12 H12 . 0.9300
C13 H13 . 0.9300
C14 H14A . 0.9600
C14 H14B . 0.9600
C14 H14C . 0.9600

loop_
_geom_hbond_atom_site_label_D
_geom_hbond_atom_site_label_H
_geom_hbond_atom_site_label_A
_geom_hbond_site_symmetry_A
_geom_hbond_distance_DH
_geom_hbond_distance_HA
_geom_hbond_distance_DA
_geom_hbond_angle_DHA
N1 H1 N5 5_665 0.8700(11) 2.604(12) 3.398(3) 152(2)
N1 H1 O1 5_665 0.8700(11) 2.50(2) 3.129(3) 130(2)
N1 H1 O2 5_665 0.8700(11) 2.106(6) 2.967(3) 170(3)
C6 H6 O1 8_556 0.93 2.60 3.500(3) 163.5

loop_
_geom_torsion_atom_site_label_1
_geom_torsion_atom_site_label_2
_geom_torsion_atom_site_label_3
_geom_torsion_atom_site_label_4
_geom_torsion
C1 N1 N2 C2 -0.7(3)
O3 N5 O1 Cd1 8.5(3)
O2 N5 O1 Cd1 -169.48(15)
C2 N4 C1 N1 -1.5(2)
Cd1 N4 C1 N1 153.7(2)
C2 N4 C1 C8 179.0(2)
Cd1 N4 C1 C8 -25.9(4)
N2 N1 C1 N4 1.4(3)
N2 N1 C1 C8 -179.0(2)
N1 N2 C2 N4 -0.3(3)
N1 N2 C2 C3 176.3(2)
C1 N4 C2 N2 1.1(3)
Cd1 N4 C2 N2 -163.91(16)
C1 N4 C2 C3 -175.6(2)
Cd1 N4 C2 C3 19.4(2)
C7 N3 C3 C4 -1.7(3)
Cd1 N3 C3 C4 169.32(17)
C7 N3 C3 C2 175.2(2)
Cd1 N3 C3 C2 -13.8(3)
N2 C2 C3 N3 178.2(2)
N4 C2 C3 N3 -5.4(3)
N2 C2 C3 C4 -5.0(4)
N4 C2 C3 C4 171.4(2)
N3 C3 C4 C5 0.7(4)
C2 C3 C4 C5 -176.0(2)
C3 C4 C5 C6 1.2(4)
C4 C5 C6 C7 -2.0(4)
C3 N3 C7 C6 0.8(4)
Cd1 N3 C7 C6 -169.7(2)
C5 C6 C7 N3 1.0(4)
N4 C1 C8 C13 -19.8(4)
N1 C1 C8 C13 160.8(2)
N4 C1 C8 C9 160.2(2)
N1 C1 C8 C9 -19.2(4)
C13 C8 C9 C10 2.8(4)
C1 C8 C9 C10 -177.2(2)
C8 C9 C10 C11 0.4(4)
C9 C10 C11 C12 -3.0(4)
C9 C10 C11 C14 175.9(3)
C10 C11 C12 C13 2.4(4)
C14 C11 C12 C13 -176.4(3)
C9 C8 C13 C12 -3.3(4)
C1 C8 C13 C12 176.7(2)
C11 C12 C13 C8 0.7(4)
